data_4068306
loop_
_publ_author_name
'Volbeda, Jeroen'
'Meetsma, Auke'
'Bouwkamp, Marco W.'

_publ_section_related_literature
;
;
_publ_section_title
;
 Electron-Deficient Iron Alkyl Complexes Supported by Diimine Ligand
 (Ph2CN)2C2H4: Evidence for Reversible Ethylene Binding
;
_journal_issue 1
_journal_name_full Organometallics
_journal_page_first 209
_journal_paper_doi 10.1021/om8006773
_journal_volume 28
_journal_year 2009
_chemical_compound_source 'see text'
_chemical_formula_moiety 'C28 H24 Br2 Fe N2'
_chemical_formula_sum 'C28 H24 Br2 Fe N2'
_chemical_formula_weight 604.16
_chemical_name_systematic ?
_space_group_IT_number 14
_symmetry_cell_setting monoclinic
_symmetry_Int_Tables_number 14
_symmetry_space_group_name_Hall '-P 2ybc'
_symmetry_space_group_name_H-M 'P 1 21/c 1'
_atom_sites_solution_hydrogens geom
_atom_sites_solution_primary heavy
_atom_sites_solution_secondary direct
_audit_creation_date '2008-01-17  16:01:35'
_audit_creation_method
;
 PLATON <TABLE ACC> option    (version ::  91007)
 SHELXL97-2 & Manual Editing
;
_audit_update_record
;
 ?
;
_cell_angle_alpha 90
_cell_angle_beta 97.201(5)
_cell_angle_gamma 90
_cell_formula_units_Z 8
_cell_length_a 11.162(4)
_cell_length_b 37.468(13)
_cell_length_c 12.386(4)
_cell_measurement_reflns_used 2615
_cell_measurement_temperature 100(1)
_cell_measurement_theta_max 25.70
_cell_measurement_theta_min 2.56
_cell_volume 5139(3)
_computing_cell_refinement 'SAINT-Plus (Bruker, 2007)'
_computing_data_collection 'SMART (Bruker, 2006)'
_computing_data_reduction SAINT-Plus
_computing_molecular_graphics
;
 PLATON (Spek, 2003)
 PLUTO (Meetsma, 2007)
;
_computing_publication_material 'PLATON (Spek, 2003)'
_computing_structure_refinement 'SHELXL-97 (Sheldrick, 1997)'
_computing_structure_solution
;
 DIRDIF-07 (Beurskens et al., 2007)
;
_diffrn_ambient_temperature 100(1)
_diffrn_detector_area_resol_mean 66.06
_diffrn_measured_fraction_theta_full 0.989
_diffrn_measured_fraction_theta_max 0.989
_diffrn_measurement_device_type
;
  Bruker Smart Apex; CCD area detector
;
_diffrn_measurement_method '\f and \w scans'
_diffrn_radiation_detector
;
  CCD area-detector
;
_diffrn_radiation_monochromator 'parallel mounted graphite'
_diffrn_radiation_source 'fine focus sealed Siemens Mo tube '
_diffrn_radiation_type MoK\a
_diffrn_radiation_wavelength 0.71073
_diffrn_reflns_av_R_equivalents 0.1969
_diffrn_reflns_av_sigmaI/netI 0.2074
_diffrn_reflns_limit_h_max 12
_diffrn_reflns_limit_h_min -12
_diffrn_reflns_limit_k_max 43
_diffrn_reflns_limit_k_min -43
_diffrn_reflns_limit_l_max 14
_diffrn_reflns_limit_l_min -14
_diffrn_reflns_number 33813
_diffrn_reflns_reduction_process
;
 Intensity data were corrected for Lorentz and polarization
  effects, decay and absorption and reduced to F~o~^2^
  using SAINT-Plus & SADABS (Bruker, 2007).
;
_diffrn_reflns_theta_full 24.41
_diffrn_reflns_theta_max 24.41
_diffrn_reflns_theta_min 2.38
_diffrn_standards_decay_% 0
_diffrn_standards_number 0
_exptl_absorpt_coefficient_mu 3.715
_exptl_absorpt_correction_T_max 0.5944
_exptl_absorpt_correction_T_min 0.5037
_exptl_absorpt_correction_type multi-scan
_exptl_absorpt_process_details '(SADABS, (Bruker, 2006))'
_exptl_crystal_colour yellow
_exptl_crystal_density_diffrn 1.562
_exptl_crystal_density_method 'not measured'
_exptl_crystal_description block
_exptl_crystal_F_000 2416
_exptl_crystal_size_max 0.19
_exptl_crystal_size_mid 0.16
_exptl_crystal_size_min 0.14
_refine_diff_density_max 1.046
_refine_diff_density_min -1.084
_refine_diff_density_rms 0.158
_refine_ls_extinction_method none
_refine_ls_goodness_of_fit_ref 0.934
_refine_ls_hydrogen_treatment constr
_refine_ls_matrix_type full
_refine_ls_number_parameters 595
_refine_ls_number_reflns 8372
_refine_ls_number_restraints 0
_refine_ls_restrained_S_all 0.934
_refine_ls_R_factor_all 0.1727
_refine_ls_R_factor_gt 0.0651
_refine_ls_shift/su_max 0.000
_refine_ls_shift/su_mean 0.000
_refine_ls_structure_factor_coef Fsqd
_refine_ls_weighting_details 'calc w=1/[\s^2^(Fo^2^)+(0.0541P)^2^+0.0P] where P=(Fo^2^+2Fc^2^)/3'
_refine_ls_weighting_scheme calc
_refine_ls_wR_factor_gt 0.1384
_refine_ls_wR_factor_ref 0.1870
_reflns_number_gt 3970
_reflns_number_total 8372
_reflns_threshold_expression I>2\s(I)
_cod_data_source_file om8006773_si_004.cif
_cod_data_source_block DATNAM
_cod_original_sg_symbol_H-M 'P 21/c'
_cod_database_code 4068306
_vrn_publ_code_void_volume 34.8
_vrn_publ_code_number_frames 1800
_vrn_publ_code_frame_time_sec 45.0
_vrn_publ_code_meas_time_hour 25.6

loop_
_symmetry_equiv_pos_site_id
_symmetry_equiv_pos_as_xyz
1 x,y,z
2 -x,1/2+y,1/2-z
3 -x,-y,-z
4 x,1/2-y,1/2+z

loop_
_atom_site_aniso_label
_atom_site_aniso_U_11
_atom_site_aniso_U_22
_atom_site_aniso_U_33
_atom_site_aniso_U_23
_atom_site_aniso_U_13
_atom_site_aniso_U_12
Br11 0.0322(7) 0.0318(6) 0.0344(6) -0.0017(5) 0.0013(5) 0.0011(5)
Br12 0.0312(7) 0.0420(7) 0.0447(7) 0.0077(5) 0.0009(5) -0.0027(5)
Fe1 0.0324(10) 0.0267(9) 0.0294(9) -0.0001(7) 0.0011(7) -0.0008(7)
N11 0.026(6) 0.032(5) 0.036(5) 0.000(4) 0.000(4) -0.003(4)
N12 0.030(6) 0.019(5) 0.031(5) 0.008(4) 0.001(4) 0.006(4)
C11 0.040(7) 0.025(6) 0.030(6) -0.002(5) 0.008(5) 0.006(5)
C12 0.032(7) 0.028(6) 0.021(6) 0.002(5) -0.003(5) 0.006(5)
C13 0.060(9) 0.027(7) 0.034(7) 0.007(5) 0.008(6) 0.007(6)
C14 0.080(10) 0.025(7) 0.034(7) 0.003(5) 0.000(6) 0.002(6)
C15 0.070(10) 0.027(7) 0.036(7) 0.013(6) -0.004(6) -0.002(6)
C16 0.061(9) 0.041(8) 0.023(6) 0.004(6) 0.003(5) -0.013(6)
C17 0.053(8) 0.025(6) 0.025(6) -0.005(5) 0.008(5) -0.001(5)
C18 0.028(7) 0.033(7) 0.031(6) 0.005(5) 0.002(5) -0.001(5)
C19 0.035(7) 0.023(6) 0.036(6) -0.003(5) 0.003(5) 0.001(5)
C110 0.030(7) 0.039(8) 0.035(6) 0.000(5) -0.001(5) 0.005(6)
C111 0.050(9) 0.036(8) 0.044(7) -0.008(6) -0.001(6) -0.015(6)
C112 0.066(10) 0.030(7) 0.041(7) -0.010(6) -0.007(6) -0.004(7)
C113 0.052(8) 0.036(7) 0.027(6) 0.006(5) -0.009(5) 0.010(6)
C114 0.034(7) 0.028(6) 0.028(6) 0.001(5) 0.006(5) -0.003(5)
C115 0.052(8) 0.019(6) 0.025(6) -0.002(5) 0.006(5) -0.006(5)
C116 0.036(7) 0.029(7) 0.021(6) 0.002(5) 0.001(5) -0.001(5)
C117 0.037(7) 0.025(6) 0.020(6) 0.005(5) -0.003(5) 0.001(5)
C118 0.056(9) 0.025(7) 0.036(7) 0.001(5) 0.000(6) 0.004(6)
C119 0.056(9) 0.036(8) 0.048(8) -0.001(6) -0.011(6) -0.009(7)
C120 0.057(9) 0.033(7) 0.046(7) -0.004(6) 0.021(7) -0.010(7)
C121 0.049(9) 0.032(7) 0.040(7) -0.007(6) 0.017(6) -0.015(6)
C122 0.032(7) 0.037(7) 0.026(6) 0.008(5) -0.002(5) 0.001(6)
C123 0.026(7) 0.019(6) 0.035(6) 0.007(5) -0.002(5) -0.003(5)
C124 0.033(7) 0.029(7) 0.028(6) -0.003(5) 0.001(5) -0.011(5)
C125 0.055(8) 0.027(7) 0.025(6) 0.004(5) 0.003(5) -0.003(6)
C126 0.041(8) 0.028(7) 0.029(6) 0.018(5) -0.005(5) -0.013(5)
C127 0.045(8) 0.046(8) 0.027(6) 0.007(6) 0.006(5) -0.006(6)
C128 0.031(7) 0.035(7) 0.026(6) -0.006(5) 0.006(5) 0.000(5)
Br21 0.0316(7) 0.0459(8) 0.0397(7) 0.0073(5) 0.0018(5) -0.0052(6)
Br22 0.0349(7) 0.0357(7) 0.0520(7) -0.0017(5) 0.0074(5) 0.0031(6)
Fe2 0.0275(10) 0.0301(9) 0.0292(9) 0.0005(7) 0.0013(7) 0.0007(7)
N21 0.029(5) 0.030(5) 0.024(5) 0.001(4) 0.003(4) 0.000(4)
N22 0.020(5) 0.034(5) 0.034(5) -0.011(4) -0.008(4) -0.003(4)
C21 0.028(7) 0.028(6) 0.030(6) 0.004(5) 0.005(5) -0.005(5)
C22 0.035(7) 0.031(7) 0.019(5) 0.001(5) -0.004(5) -0.003(6)
C23 0.039(8) 0.029(7) 0.042(7) 0.004(5) -0.001(5) 0.005(6)
C24 0.049(9) 0.038(8) 0.037(7) 0.001(6) -0.010(6) -0.005(6)
C25 0.085(11) 0.017(7) 0.034(7) 0.007(5) -0.021(7) -0.028(7)
C26 0.063(10) 0.035(8) 0.035(7) 0.002(6) -0.005(6) 0.003(7)
C27 0.043(8) 0.039(8) 0.026(6) 0.005(5) -0.004(5) 0.003(6)
C28 0.030(7) 0.023(6) 0.028(6) -0.002(5) 0.002(5) -0.002(5)
C29 0.036(8) 0.044(8) 0.051(8) 0.008(6) 0.001(6) -0.006(6)
C210 0.058(9) 0.039(8) 0.026(6) 0.006(6) -0.012(6) -0.007(6)
C211 0.043(8) 0.042(8) 0.037(7) -0.003(6) -0.017(6) -0.005(6)
C212 0.030(7) 0.023(7) 0.062(8) 0.008(6) -0.004(6) -0.002(5)
C213 0.029(7) 0.036(7) 0.033(6) -0.002(5) -0.003(5) 0.003(6)
C214 0.043(8) 0.025(6) 0.029(6) 0.007(5) 0.006(5) 0.004(5)
C215 0.034(7) 0.020(6) 0.028(6) 0.002(5) -0.003(5) -0.001(5)
C216 0.019(6) 0.037(7) 0.022(6) -0.008(5) -0.001(4) -0.004(5)
C217 0.031(7) 0.029(6) 0.029(6) -0.006(5) -0.003(5) 0.003(5)
C218 0.047(8) 0.043(8) 0.038(7) -0.007(6) 0.020(6) -0.015(6)
C219 0.073(10) 0.050(9) 0.033(7) -0.014(6) 0.012(6) -0.015(7)
C220 0.041(8) 0.048(8) 0.044(7) -0.013(6) 0.005(6) -0.014(6)
C221 0.041(8) 0.047(8) 0.041(7) -0.010(6) 0.010(6) -0.009(6)
C222 0.029(7) 0.038(7) 0.033(6) 0.000(5) 0.004(5) -0.001(5)
C223 0.030(7) 0.033(7) 0.024(6) 0.002(5) 0.000(5) -0.004(5)
C224 0.036(8) 0.036(7) 0.050(7) 0.013(6) -0.005(6) 0.001(6)
C225 0.057(9) 0.025(7) 0.045(7) 0.007(5) 0.008(6) -0.011(6)
C226 0.052(9) 0.031(7) 0.053(8) 0.009(6) -0.005(6) 0.001(6)
C227 0.049(9) 0.039(8) 0.052(8) 0.007(6) -0.009(6) 0.010(7)
C228 0.036(8) 0.037(7) 0.030(6) 0.002(5) 0.000(5) 0.001(6)

loop_
_atom_site_label
_atom_site_type_symbol
_atom_site_thermal_displace_type
_atom_site_fract_x
_atom_site_fract_y
_atom_site_fract_z
_atom_site_occupancy
_atom_site_U_iso_or_equiv
Br11 Br Uani 0.07817(10) 0.20900(3) 0.30750(8) 1.000 0.0330(4)
Br12 Br Uani 0.44139(10) 0.19803(3) 0.25655(9) 1.000 0.0396(4)
Fe1 Fe Uani 0.25675(14) 0.17234(4) 0.29444(11) 1.000 0.0297(5)
N11 N Uani 0.2450(7) 0.1355(2) 0.4219(6) 1.000 0.032(3)
N12 N Uani 0.2073(7) 0.1264(2) 0.1979(6) 1.000 0.027(3)
C11 C Uani 0.3073(10) 0.1302(3) 0.5172(8) 1.000 0.031(4)
C12 C Uani 0.2987(9) 0.0979(3) 0.5845(7) 1.000 0.028(4)
C13 C Uani 0.3396(10) 0.0653(3) 0.5521(9) 1.000 0.040(4)
C14 C Uani 0.3378(11) 0.0357(3) 0.6201(9) 1.000 0.047(5)
C15 C Uani 0.2913(11) 0.0383(3) 0.7173(9) 1.000 0.045(5)
C16 C Uani 0.2473(10) 0.0705(3) 0.7482(8) 1.000 0.042(4)
C17 C Uani 0.2500(10) 0.1008(3) 0.6830(8) 1.000 0.034(4)
C18 C Uani 0.3916(9) 0.1587(3) 0.5622(8) 1.000 0.031(4)
C19 C Uani 0.4996(10) 0.1492(3) 0.6251(8) 1.000 0.032(4)
C110 C Uani 0.5814(10) 0.1751(3) 0.6692(8) 1.000 0.035(4)
C111 C Uani 0.5526(11) 0.2105(3) 0.6499(9) 1.000 0.044(5)
C112 C Uani 0.4461(12) 0.2209(3) 0.5875(9) 1.000 0.047(5)
C113 C Uani 0.3670(11) 0.1948(3) 0.5455(8) 1.000 0.040(4)
C114 C Uani 0.1505(9) 0.1100(3) 0.3766(7) 1.000 0.030(4)
C115 C Uani 0.1825(10) 0.0954(3) 0.2683(7) 1.000 0.032(4)
C116 C Uani 0.1982(9) 0.1213(3) 0.0938(8) 1.000 0.029(4)
C117 C Uani 0.1624(10) 0.0867(3) 0.0398(7) 1.000 0.028(4)
C118 C Uani 0.0549(11) 0.0864(3) -0.0308(8) 1.000 0.040(4)
C119 C Uani 0.0137(12) 0.0549(3) -0.0823(9) 1.000 0.048(5)
C120 C Uani 0.0835(11) 0.0239(3) -0.0668(9) 1.000 0.044(4)
C121 C Uani 0.1924(11) 0.0245(3) 0.0013(9) 1.000 0.039(4)
C122 C Uani 0.2295(9) 0.0556(3) 0.0581(8) 1.000 0.032(4)
C123 C Uani 0.2273(9) 0.1516(3) 0.0224(8) 1.000 0.027(4)
C124 C Uani 0.1844(9) 0.1862(3) 0.0367(8) 1.000 0.030(4)
C125 C Uani 0.2147(10) 0.2143(3) -0.0288(8) 1.000 0.036(4)
C126 C Uani 0.2864(10) 0.2082(3) -0.1086(8) 1.000 0.034(4)
C127 C Uani 0.3295(10) 0.1739(3) -0.1247(8) 1.000 0.039(4)
C128 C Uani 0.2997(9) 0.1454(3) -0.0608(7) 1.000 0.031(4)
H13 H Uiso 0.36894 0.06311 0.48369 1.000 0.0481
H14 H Uiso 0.36895 0.01351 0.59893 1.000 0.0564
H15 H Uiso 0.28956 0.01795 0.76290 1.000 0.0544
H16 H Uiso 0.21442 0.07217 0.81521 1.000 0.0503
H17 H Uiso 0.21945 0.12298 0.70491 1.000 0.0407
H19 H Uiso 0.51766 0.12466 0.63817 1.000 0.0374
H110 H Uiso 0.65503 0.16847 0.71134 1.000 0.0422
H111 H Uiso 0.60719 0.22838 0.68021 1.000 0.0529
H112 H Uiso 0.42843 0.24540 0.57421 1.000 0.0559
H113 H Uiso 0.29336 0.20170 0.50373 1.000 0.0478
H114 H Uiso 0.07110 0.12209 0.36500 1.000 0.0354
H114' H Uiso 0.14504 0.09008 0.42846 1.000 0.0354
H115 H Uiso 0.25472 0.07985 0.28114 1.000 0.0381
H115' H Uiso 0.11466 0.08100 0.23188 1.000 0.0381
H118 H Uiso 0.00947 0.10775 -0.04391 1.000 0.0473
H119 H Uiso -0.06145 0.05441 -0.12771 1.000 0.0573
H120 H Uiso 0.05656 0.00239 -0.10283 1.000 0.0531
H121 H Uiso 0.24163 0.00377 0.00928 1.000 0.0470
H122 H Uiso 0.30049 0.05543 0.10914 1.000 0.0386
H124 H Uiso 0.13412 0.19063 0.09171 1.000 0.0364
H125 H Uiso 0.18536 0.23764 -0.01789 1.000 0.0431
H126 H Uiso 0.30688 0.22737 -0.15312 1.000 0.0400
H127 H Uiso 0.37975 0.16984 -0.18000 1.000 0.0469
H128 H Uiso 0.32795 0.12205 -0.07335 1.000 0.0368
Br21 Br Uani 0.50794(10) 0.05411(3) 0.30427(9) 1.000 0.0393(4)
Br22 Br Uani 0.87364(10) 0.05591(3) 0.24694(9) 1.000 0.0407(4)
Fe2 Fe Uani 0.69728(13) 0.08480(4) 0.29479(11) 1.000 0.0291(5)
N21 N Uani 0.7432(7) 0.1190(2) 0.4296(6) 1.000 0.028(3)
N22 N Uani 0.7008(7) 0.1339(2) 0.2080(6) 1.000 0.030(3)
C21 C Uani 0.8159(9) 0.1121(3) 0.5186(8) 1.000 0.029(4)
C22 C Uani 0.8292(10) 0.0744(3) 0.5578(7) 1.000 0.029(4)
C23 C Uani 0.7256(10) 0.0545(3) 0.5650(8) 1.000 0.037(4)
C24 C Uani 0.7331(11) 0.0208(3) 0.6065(8) 1.000 0.043(5)
C25 C Uani 0.8448(12) 0.0053(3) 0.6379(8) 1.000 0.048(5)
C26 C Uani 0.9504(12) 0.0249(3) 0.6284(8) 1.000 0.045(5)
C27 C Uani 0.9422(10) 0.0594(3) 0.5898(8) 1.000 0.037(4)
C28 C Uani 0.8868(9) 0.1395(3) 0.5869(8) 1.000 0.027(4)
C29 C Uani 0.8887(10) 0.1385(3) 0.6989(9) 1.000 0.044(5)
C210 C Uani 0.9507(11) 0.1650(3) 0.7645(9) 1.000 0.043(4)
C211 C Uani 1.0135(10) 0.1913(3) 0.7178(9) 1.000 0.043(4)
C212 C Uani 1.0166(10) 0.1913(3) 0.6076(9) 1.000 0.039(4)
C213 C Uani 0.9532(9) 0.1658(3) 0.5422(8) 1.000 0.033(4)
C214 C Uani 0.7059(10) 0.1555(3) 0.3958(8) 1.000 0.032(4)
C215 C Uani 0.7438(9) 0.1629(3) 0.2851(7) 1.000 0.028(4)
C216 C Uani 0.6926(9) 0.1410(3) 0.1031(8) 1.000 0.026(4)
C217 C Uani 0.6512(9) 0.1116(3) 0.0242(8) 1.000 0.030(4)
C218 C Uani 0.7057(10) 0.1080(3) -0.0693(8) 1.000 0.041(4)
C219 C Uani 0.6743(11) 0.0803(3) -0.1435(9) 1.000 0.052(5)
C220 C Uani 0.5832(10) 0.0564(3) -0.1228(9) 1.000 0.044(4)
C221 C Uani 0.5280(10) 0.0601(3) -0.0307(9) 1.000 0.043(4)
C222 C Uani 0.5577(9) 0.0875(3) 0.0416(8) 1.000 0.033(4)
C223 C Uani 0.7238(10) 0.1754(3) 0.0554(7) 1.000 0.029(4)
C224 C Uani 0.8428(10) 0.1875(3) 0.0666(9) 1.000 0.042(4)
C225 C Uani 0.8696(11) 0.2193(3) 0.0160(8) 1.000 0.042(4)
C226 C Uani 0.7784(11) 0.2385(3) -0.0451(9) 1.000 0.046(5)
C227 C Uani 0.6606(12) 0.2266(3) -0.0545(9) 1.000 0.048(5)
C228 C Uani 0.6331(10) 0.1950(3) -0.0044(8) 1.000 0.035(4)
H23 H Uiso 0.64863 0.06444 0.54078 1.000 0.0448
H24 H Uiso 0.66153 0.00779 0.61401 1.000 0.0509
H25 H Uiso 0.84994 -0.01832 0.66561 1.000 0.0573
H26 H Uiso 1.02726 0.01429 0.64852 1.000 0.0544
H27 H Uiso 1.01339 0.07291 0.58498 1.000 0.0441
H29 H Uiso 0.84792 0.11992 0.73158 1.000 0.0527
H210 H Uiso 0.94919 0.16470 0.84106 1.000 0.0512
H211 H Uiso 1.05441 0.20935 0.76184 1.000 0.0512
H212 H Uiso 1.06257 0.20881 0.57576 1.000 0.0469
H213 H Uiso 0.95528 0.16632 0.46581 1.000 0.0401
H214 H Uiso 0.74426 0.17298 0.44937 1.000 0.0384
H214' H Uiso 0.61719 0.15788 0.39266 1.000 0.0384
H215 H Uiso 0.70934 0.18600 0.25726 1.000 0.0334
H215' H Uiso 0.83286 0.16466 0.29114 1.000 0.0334
H218 H Uiso 0.76591 0.12463 -0.08370 1.000 0.0500
H219 H Uiso 0.71408 0.07768 -0.20646 1.000 0.0619
H220 H Uiso 0.55960 0.03772 -0.17274 1.000 0.0532
H221 H Uiso 0.46786 0.04341 -0.01653 1.000 0.0507
H222 H Uiso 0.51570 0.09024 0.10322 1.000 0.0405
H224 H Uiso 0.90494 0.17419 0.10814 1.000 0.0498
H225 H Uiso 0.95036 0.22789 0.02337 1.000 0.0505
H226 H Uiso 0.79723 0.25992 -0.08049 1.000 0.0553
H227 H Uiso 0.59828 0.23999 -0.09523 1.000 0.0573
H228 H Uiso 0.55194 0.18684 -0.01101 1.000 0.0416

loop_
_atom_type_symbol
_atom_type_description
_atom_type_scat_dispersion_real
_atom_type_scat_dispersion_imag
_atom_type_scat_source
N N 0.0061 0.0033 'International Tables Vol C Tables 4.2.6.8 and 6.1.1.4'
Fe Fe 0.3463 0.8444 'International Tables Vol C Tables 4.2.6.8 and 6.1.1.4'
Br Br -0.2901 2.4595 'International Tables Vol C Tables 4.2.6.8 and 6.1.1.4'
H H 0.0000 0.0000 'International Tables Vol C Tables 4.2.6.8 and 6.1.1.4'
C C 0.0033 0.0016 'International Tables Vol C Tables 4.2.6.8 and 6.1.1.4'

loop_
_geom_angle_atom_site_label_1
_geom_angle_atom_site_label_2
_geom_angle_atom_site_label_3
_geom_angle
_geom_angle_publ_flag
Br11 Fe1 Br12 121.39(7) yes
Br11 Fe1 N11 101.0(2) yes
Br11 Fe1 N12 109.6(2) yes
Br12 Fe1 N11 123.3(2) yes
Br12 Fe1 N12 112.8(2) yes
N11 Fe1 N12 81.7(3) yes
N21 Fe2 N22 81.8(3) yes
Br21 Fe2 N22 120.3(2) yes
Br21 Fe2 Br22 123.29(7) yes
Br21 Fe2 N21 112.1(2) yes
Br22 Fe2 N21 110.2(2) yes
Br22 Fe2 N22 101.4(2) yes
Fe1 N11 C114 104.3(5) yes
Fe1 N11 C11 134.2(7) yes
C11 N11 C114 121.1(8) yes
Fe1 N12 C115 110.7(5) yes
Fe1 N12 C116 131.4(7) yes
C115 N12 C116 117.9(8) yes
Fe2 N21 C214 107.8(6) yes
C21 N21 C214 123.0(8) yes
Fe2 N21 C21 127.4(7) yes
Fe2 N22 C215 109.4(5) yes
Fe2 N22 C216 131.9(7) yes
C215 N22 C216 117.6(8) yes
N11 C11 C12 124.6(10) yes
N11 C11 C18 118.0(9) yes
C12 C11 C18 117.4(9) no
C13 C12 C17 120.0(10) no
C11 C12 C13 120.8(9) no
C11 C12 C17 119.1(10) no
C12 C13 C14 119.8(10) no
C13 C14 C15 120.6(11) no
C14 C15 C16 119.6(10) no
C15 C16 C17 121.2(10) no
C12 C17 C16 118.7(10) no
C11 C18 C19 119.2(10) no
C11 C18 C113 122.7(10) no
C19 C18 C113 118.1(10) no
C18 C19 C110 121.2(10) no
C19 C110 C111 118.3(10) no
C110 C111 C112 122.1(11) no
C111 C112 C113 118.3(10) no
C14 C13 H13 120.00 no
C12 C13 H13 120.00 no
C18 C113 C112 122.0(11) no
N11 C114 C115 109.2(8) yes
C13 C14 H14 120.00 no
C15 C14 H14 120.00 no
C16 C15 H15 120.00 no
C14 C15 H15 120.00 no
N12 C115 C114 108.2(8) yes
C117 C116 C123 117.4(8) no
C17 C16 H16 119.00 no
N12 C116 C123 118.7(9) yes
C15 C16 H16 119.00 no
N12 C116 C117 124.0(9) yes
C118 C117 C122 120.0(10) no
C116 C117 C118 116.8(10) no
C16 C17 H17 121.00 no
C116 C117 C122 123.2(9) no
C12 C17 H17 121.00 no
C117 C118 C119 120.2(11) no
C18 C19 H19 119.00 no
C110 C19 H19 119.00 no
C118 C119 C120 119.7(11) no
C119 C120 C121 120.0(10) no
C120 C121 C122 120.0(10) no
C117 C122 C121 119.9(10) no
C124 C123 C128 118.8(10) no
C116 C123 C124 121.6(9) no
C116 C123 C128 119.6(10) no
C123 C124 C125 120.9(9) no
C124 C125 C126 120.0(10) no
C125 C126 C127 120.1(10) no
C126 C127 C128 120.9(10) no
C123 C128 C127 119.3(10) no
C19 C110 H110 121.00 no
C111 C110 H110 121.00 no
C112 C111 H111 119.00 no
C110 C111 H111 119.00 no
C113 C112 H112 121.00 no
C111 C112 H112 121.00 no
C18 C113 H113 119.00 no
C112 C113 H113 119.00 no
C115 C114 H114' 110.00 no
H114' C114 H114 108.00 no
N11 C114 H114 110.00 no
C115 C114 H114 110.00 no
N11 C114 H114' 110.00 no
N12 C115 H115' 110.00 no
H115' C115 H115 108.00 no
N12 C115 H115 110.00 no
C114 C115 H115' 110.00 no
C114 C115 H115 110.00 no
C117 C118 H118 120.00 no
C119 C118 H118 120.00 no
C120 C119 H119 120.00 no
C118 C119 H119 120.00 no
C119 C120 H120 120.00 no
C121 C120 H120 120.00 no
N21 C21 C28 124.7(10) yes
C22 C21 C28 116.2(9) no
N21 C21 C22 119.1(9) yes
C120 C121 H121 120.00 no
C122 C121 H121 120.00 no
C117 C122 H122 120.00 no
C121 C122 H122 120.00 no
C21 C22 C23 118.6(10) no
C21 C22 C27 121.6(10) no
C23 C22 C27 119.8(10) no
C22 C23 C24 120.7(11) no
C125 C124 H124 120.00 no
C123 C124 H124 120.00 no
C23 C24 C25 120.3(11) no
C124 C125 H125 120.00 no
C24 C25 C26 119.5(10) no
C126 C125 H125 120.00 no
C25 C26 C27 120.0(11) no
C125 C126 H126 120.00 no
C127 C126 H126 120.00 no
C126 C127 H127 120.00 no
C128 C127 H127 119.00 no
C22 C27 C26 119.7(11) no
C123 C128 H128 120.00 no
C127 C128 H128 120.00 no
C21 C28 C29 119.3(10) no
C21 C28 C213 122.2(9) no
C29 C28 C213 118.5(10) no
C28 C29 C210 120.2(10) no
C22 C23 H23 120.00 no
C24 C23 H23 120.00 no
C23 C24 H24 120.00 no
C25 C24 H24 120.00 no
C24 C25 H25 120.00 no
C26 C25 H25 120.00 no
C25 C26 H26 120.00 no
C27 C26 H26 120.00 no
C22 C27 H27 120.00 no
C26 C27 H27 120.00 no
C210 C29 H29 120.00 no
C28 C29 H29 120.00 no
C29 C210 C211 120.1(10) no
C210 C211 C212 119.7(10) no
C211 C212 C213 120.5(10) no
C28 C213 C212 120.9(9) no
N21 C214 C215 109.1(8) yes
N22 C215 C214 110.2(8) yes
C217 C216 C223 116.6(8) no
N22 C216 C223 125.4(9) yes
N22 C216 C217 118.0(9) yes
C216 C217 C218 119.0(9) no
C216 C217 C222 122.6(9) no
C218 C217 C222 118.4(10) no
C217 C218 C219 121.5(10) no
C218 C219 C220 118.7(10) no
C219 C220 C221 120.0(10) no
C220 C221 C222 121.4(10) no
C217 C222 C221 119.9(9) no
C216 C223 C224 120.9(10) no
C216 C223 C228 118.8(10) no
C224 C223 C228 120.2(10) no
C223 C224 C225 119.2(10) no
C224 C225 C226 120.2(11) no
C225 C226 C227 120.3(11) no
C226 C227 C228 120.0(11) no
C223 C228 C227 120.2(11) no
C29 C210 H210 120.00 no
C211 C210 H210 120.00 no
C210 C211 H211 120.00 no
C212 C211 H211 120.00 no
C211 C212 H212 120.00 no
C213 C212 H212 120.00 no
C28 C213 H213 120.00 no
C212 C213 H213 120.00 no
N21 C214 H214' 110.00 no
N21 C214 H214 110.00 no
C215 C214 H214' 110.00 no
C215 C214 H214 110.00 no
H214' C214 H214 108.00 no
N22 C215 H215' 110.00 no
N22 C215 H215 110.00 no
C214 C215 H215' 110.00 no
C214 C215 H215 110.00 no
H215' C215 H215 108.00 no
C217 C218 H218 119.00 no
C219 C218 H218 119.00 no
C218 C219 H219 121.00 no
C220 C219 H219 121.00 no
C219 C220 H220 120.00 no
C221 C220 H220 120.00 no
C220 C221 H221 119.00 no
C222 C221 H221 119.00 no
C217 C222 H222 120.00 no
C221 C222 H222 120.00 no
C223 C224 H224 120.00 no
C225 C224 H224 120.00 no
C224 C225 H225 120.00 no
C226 C225 H225 120.00 no
C225 C226 H226 120.00 no
C227 C226 H226 120.00 no
C226 C227 H227 120.00 no
C228 C227 H227 120.00 no
C223 C228 H228 120.00 no
C227 C228 H228 120.00 no

loop_
_geom_bond_atom_site_label_1
_geom_bond_atom_site_label_2
_geom_bond_distance
_geom_bond_publ_flag
Br11 Fe1 2.443(2) yes
Br12 Fe1 2.374(2) yes
Br21 Fe2 2.422(2) yes
Br22 Fe2 2.386(2) yes
Fe1 N12 2.129(8) yes
Fe1 N11 2.114(8) yes
Fe2 N22 2.134(8) yes
Fe2 N21 2.116(8) yes
N11 C114 1.481(13) yes
N11 C11 1.308(13) yes
N12 C115 1.499(13) yes
N12 C116 1.295(12) yes
N21 C21 1.310(12) yes
N21 C214 1.475(13) yes
N22 C215 1.486(13) yes
N22 C216 1.318(12) yes
C11 C18 1.485(15) no
C11 C12 1.479(15) no
C12 C13 1.381(16) no
C12 C17 1.401(14) no
C13 C14 1.394(16) no
C14 C15 1.373(16) no
C15 C16 1.375(16) no
C16 C17 1.396(15) no
C18 C19 1.397(15) no
C18 C113 1.391(16) no
C19 C110 1.396(16) no
C110 C111 1.379(16) no
C111 C112 1.390(17) no
C112 C113 1.375(17) no
C13 H13 0.9500 no
C14 H14 0.9500 no
C114 C115 1.532(13) no
C15 H15 0.9500 no
C116 C123 1.500(15) no
C16 H16 0.9500 no
C116 C117 1.490(15) no
C117 C122 1.388(16) no
C17 H17 0.9500 no
C117 C118 1.393(15) no
C118 C119 1.392(16) no
C19 H19 0.9500 no
C119 C120 1.398(17) no
C120 C121 1.390(17) no
C121 C122 1.397(16) no
C123 C128 1.406(14) no
C123 C124 1.401(16) no
C124 C125 1.396(15) no
C125 C126 1.367(15) no
C126 C127 1.395(16) no
C127 C128 1.394(15) no
C110 H110 0.9500 no
C111 H111 0.9500 no
C112 H112 0.9500 no
C113 H113 0.9500 no
C114 H114' 0.9900 no
C114 H114 0.9900 no
C115 H115' 0.9900 no
C115 H115 0.9900 no
C118 H118 0.9500 no
C119 H119 0.9500 no
C120 H120 0.9500 no
C21 C28 1.493(15) no
C21 C22 1.495(16) no
C121 H121 0.9500 no
C22 C27 1.392(16) no
C22 C23 1.388(16) no
C122 H122 0.9500 no
C23 C24 1.362(16) no
C24 C25 1.386(18) no
C124 H124 0.9500 no
C25 C26 1.406(18) no
C125 H125 0.9500 no
C126 H126 0.9500 no
C26 C27 1.377(16) no
C127 H127 0.9500 no
C128 H128 0.9500 no
C28 C29 1.385(15) no
C28 C213 1.389(15) no
C29 C210 1.409(16) no
C23 H23 0.9500 no
C24 H24 0.9500 no
C25 H25 0.9500 no
C26 H26 0.9500 no
C27 H27 0.9500 no
C29 H29 0.9500 no
C210 C211 1.378(16) no
C211 C212 1.370(16) no
C212 C213 1.388(15) no
C214 C215 1.510(14) no
C216 C217 1.506(15) no
C216 C223 1.478(15) no
C217 C222 1.417(15) no
C217 C218 1.381(14) no
C218 C219 1.401(15) no
C219 C220 1.403(16) no
C220 C221 1.370(16) no
C221 C222 1.375(15) no
C223 C228 1.387(15) no
C223 C224 1.394(16) no
C224 C225 1.396(16) no
C225 C226 1.391(16) no
C226 C227 1.380(18) no
C227 C228 1.389(16) no
C210 H210 0.9500 no
C211 H211 0.9500 no
C212 H212 0.9500 no
C213 H213 0.9500 no
C214 H214' 0.9900 no
C214 H214 0.9900 no
C215 H215' 0.9900 no
C215 H215 0.9900 no
C218 H218 0.9500 no
C219 H219 0.9500 no
C220 H220 0.9500 no
C221 H221 0.9500 no
C222 H222 0.9500 no
C224 H224 0.9500 no
C225 H225 0.9500 no
C226 H226 0.9500 no
C227 H227 0.9500 no
C228 H228 0.9500 no

loop_
_geom_contact_atom_site_label_1
_geom_contact_atom_site_label_2
_geom_contact_distance
_geom_contact_site_symmetry_2
_geom_contact_publ_flag
Br11 N11 3.521(8) . no
Br11 C213 3.746(10) 1_455 no
Br11 C125 3.731(11) 4_555 no
Br12 C215 3.599(10) . no
Br12 C124 3.726(10) . no
Br12 C112 3.693(11) 4_554 no
Br12 C214 3.599(11) . no
Br21 C222 3.593(10) . no
Br22 N22 3.502(8) . no
Br22 C115 3.730(11) 1_655 no
Br11 H113 3.2100 . no
Br11 H124 2.9000 . no
Br11 H224 3.2200 1_455 no
Br11 H211 3.1200 4_454 no
Br11 H215' 3.1900 1_455 no
Br11 H213 2.9900 1_455 no
Br11 H125 3.0800 4_555 no
Br12 H214' 2.8500 . no
Br12 H215 3.0200 . no
Br12 H112 3.0900 4_554 no
Br21 H23 3.1700 . no
Br21 H115 2.9700 . no
Br21 H13 2.8900 . no
Br21 H222 2.8500 . no
Br21 H14 3.0500 3_656 no
Br21 H122 3.1300 . no
Br21 H24 3.2300 3_656 no
Br22 H115' 2.8800 1_655 no
Br22 H120 2.9900 3_655 no
Br22 H26 3.0800 3_756 no
Fe1 C113 3.307(10) . no
Fe1 C124 3.235(10) . no
Fe2 C23 3.511(10) . no
Fe2 C222 3.324(10) . no
Fe1 H113 2.8000 . no
Fe1 H124 2.7900 . no
Fe2 H23 3.2500 . no
Fe2 H222 2.9300 . no
N11 C115 2.456(12) . no
N11 Br11 3.521(8) . no
N11 N12 2.775(10) . no
N12 C114 2.456(12) . no
N12 N11 2.775(10) . no
N21 N22 2.783(10) . no
N21 C215 2.431(12) . no
N22 N21 2.783(10) . no
N22 Br22 3.502(8) . no
N22 C214 2.457(12) . no
N11 H113 2.7100 . no
N12 H124 2.8100 . no
N21 H213 2.9500 . no
N21 H23 2.7500 . no
N22 H222 2.8200 . no
C13 C114 3.292(15) . no
C14 C24 3.525(15) 3_656 no
C16 C119 3.595(17) 1_556 no
C16 C120 3.563(16) 1_556 no
C17 C19 3.474(16) . no
C17 C128 3.568(14) 1_556 no
C19 C17 3.474(16) . no
C23 Fe2 3.511(10) . no
C24 C14 3.525(15) 3_656 no
C27 C29 3.342(16) . no
C29 C27 3.342(16) . no
C112 Br12 3.693(11) 4_555 no
C12 H19 2.6500 . no
C12 H114' 2.4400 . no
C13 H19 3.0800 . no
C13 H114' 2.6600 . no
C113 Fe1 3.307(10) . no
C114 C13 3.292(15) . no
C15 H26 3.1000 1_455 no
C115 Br22 3.730(11) 1_455 no
C115 C122 3.102(14) . no
C16 H128 2.9900 1_556 no
C16 H27 3.1000 1_455 no
C17 H27 2.9600 1_455 no
C118 C128 3.570(16) . no
C18 H17 3.0800 . no
C119 C16 3.595(17) 1_554 no
C19 H127 3.0000 1_556 no
C120 C120 3.193(17) 3_555 no
C120 C16 3.563(16) 1_554 no
C22 H29 2.7300 . no
C122 C115 3.102(14) . no
C23 H219 2.9800 1_556 no
C124 Br12 3.726(10) . no
C24 H14 2.9500 3_656 no
C124 Fe1 3.235(10) . no
C125 Br11 3.731(11) 4_554 no
C126 C211 3.558(16) 1_454 no
C128 C17 3.568(14) 1_554 no
C28 H27 2.8700 . no
C28 H214 2.5200 . no
C128 C118 3.570(16) . no
C29 H110 2.8600 . no
C211 C126 3.558(16) 1_656 no
C213 Br11 3.746(10) 1_655 no
C213 C214 3.131(15) . no
C214 C213 3.131(15) . no
C214 Br12 3.599(11) . no
C215 Br12 3.599(10) . no
C215 C224 3.185(14) . no
C115 H25 3.0400 3_656 no
C115 H122 2.9200 . no
C117 H128 2.7900 . no
C117 H115' 2.5100 . no
C117 H16 2.9600 1_554 no
C117 H115 3.0500 . no
C218 C228 3.477(16) . no
C118 H16 2.8200 1_554 no
C119 H16 2.7900 1_554 no
C120 H16 2.8400 1_554 no
C120 H120 2.9400 3_555 no
C121 H16 2.9500 1_554 no
C122 H221 2.9600 . no
C222 Fe2 3.324(10) . no
C122 H16 3.0600 1_554 no
C122 H115' 2.8100 . no
C122 H115 2.8900 . no
C222 Br21 3.593(10) . no
C123 H118 2.9600 . no
C224 C215 3.185(14) . no
C124 H225 3.0300 1_455 no
C125 H112 2.9700 4_554 no
C125 H211 2.9700 1_454 no
C126 H211 2.8700 1_454 no
C127 H17 2.9900 1_554 no
C127 H228 2.7400 . no
C128 H17 3.0500 1_554 no
C228 C218 3.477(16) . no
C213 H214 2.4800 . no
C214 H213 2.8400 . no
C215 H224 3.0300 . no
C215 H213 3.0500 . no
C217 H228 3.0400 . no
C219 H119 3.0900 1_655 no
C219 H29 3.0200 1_554 no
C222 H128 3.0600 . no
C223 H215 2.5600 . no
C223 H218 2.6500 . no
C223 H215' 3.0500 . no
C224 H215' 2.9300 . no
C224 H215 2.9500 . no
C224 H218 3.0600 . no
H114' C13 2.6600 . no
H114' C12 2.4400 . no
H115' C117 2.5100 . no
H115' C122 2.8100 . no
H115' Br22 2.8800 1_455 no
H214' Br12 2.8500 . no
H215' Br11 3.1900 1_655 no
H215' C224 2.9300 . no
H215' H213 2.4100 . no
H215' H224 2.5200 . no
H215' C223 3.0500 . no
H13 Br21 2.8900 . no
H14 C24 2.9500 3_656 no
H14 Br21 3.0500 3_656 no
H16 C118 2.8200 1_556 no
H16 C119 2.7900 1_556 no
H16 C120 2.8400 1_556 no
H16 C117 2.9600 1_556 no
H16 C121 2.9500 1_556 no
H16 C122 3.0600 1_556 no
H16 H128 2.5600 1_556 no
H17 C127 2.9900 1_556 no
H17 C128 3.0500 1_556 no
H17 C18 3.0800 . no
H19 C12 2.6500 . no
H19 C13 3.0800 . no
H23 Br21 3.1700 . no
H23 Fe2 3.2500 . no
H23 N21 2.7500 . no
H24 Br21 3.2300 3_656 no
H25 C115 3.0400 3_656 no
H26 Br22 3.0800 3_756 no
H26 C15 3.1000 1_655 no
H27 C16 3.1000 1_655 no
H27 C17 2.9600 1_655 no
H27 C28 2.8700 . no
H29 C22 2.7300 . no
H29 C219 3.0200 1_556 no
H29 H219 2.3700 1_556 no
H29 H218 2.5700 1_556 no
H110 C29 2.8600 . no
H112 C125 2.9700 4_555 no
H112 Br12 3.0900 4_555 no
H113 Br11 3.2100 . no
H113 H125 2.5700 4_555 no
H113 Fe1 2.8000 . no
H113 N11 2.7100 . no
H114 H213 2.5300 1_455 no
H115 C117 3.0500 . no
H115 C122 2.8900 . no
H115 Br21 2.9700 . no
H115 H122 2.4300 . no
H118 C123 2.9600 . no
H119 C219 3.0900 1_455 no
H120 C120 2.9400 3_555 no
H120 Br22 2.9900 3_655 no
H122 H115 2.4300 . no
H122 Br21 3.1300 . no
H122 C115 2.9200 . no
H124 Br11 2.9000 . no
H124 Fe1 2.7900 . no
H124 N12 2.8100 . no
H124 H225 2.5400 1_455 no
H125 Br11 3.0800 4_554 no
H125 H113 2.5700 4_554 no
H127 C19 3.0000 1_554 no
H128 C16 2.9900 1_554 no
H128 C117 2.7900 . no
H128 C222 3.0600 . no
H128 H16 2.5600 1_554 no
H211 C125 2.9700 1_656 no
H211 C126 2.8700 1_656 no
H211 Br11 3.1200 4_655 no
H213 Br11 2.9900 1_655 no
H213 N21 2.9500 . no
H213 C214 2.8400 . no
H213 C215 3.0500 . no
H213 H215' 2.4100 . no
H213 H114 2.5300 1_655 no
H213 H214 2.3500 . no
H214 C28 2.5200 . no
H214 C213 2.4800 . no
H214 H213 2.3500 . no
H215 Br12 3.0200 . no
H215 C223 2.5600 . no
H215 C224 2.9500 . no
H218 C223 2.6500 . no
H218 C224 3.0600 . no
H218 H29 2.5700 1_554 no
H219 C23 2.9800 1_554 no
H219 H29 2.3700 1_554 no
H221 C122 2.9600 . no
H222 Br21 2.8500 . no
H222 Fe2 2.9300 . no
H222 N22 2.8200 . no
H224 Br11 3.2200 1_655 no
H224 C215 3.0300 . no
H224 H215' 2.5200 . no
H225 C124 3.0300 1_655 no
H225 H124 2.5400 1_655 no
H228 C127 2.7400 . no
H228 C217 3.0400 . no

loop_
_geom_hbond_atom_site_label_D
_geom_hbond_atom_site_label_H
_geom_hbond_atom_site_label_A
_geom_hbond_distance_DH
_geom_hbond_distance_HA
_geom_hbond_distance_DA
_geom_hbond_angle_DHA
_geom_hbond_site_symmetry_A
_geom_hbond_publ_flag
C115 H115' Br22 0.9900 2.8800 3.730(11) 145.00 1_455 yes
C214 H214' Br12 0.9900 2.8500 3.599(11) 133.00 . yes
C13 H13 Br21 0.9500 2.8900 3.818(11) 168.00 . yes
C124 H124 Br11 0.9500 2.9000 3.793(10) 156.00 . yes
C222 H222 Br21 0.9500 2.8500 3.593(10) 136.00 . yes

loop_
_geom_torsion_atom_site_label_1
_geom_torsion_atom_site_label_2
_geom_torsion_atom_site_label_3
_geom_torsion_atom_site_label_4
_geom_torsion
_geom_torsion_publ_flag
Br11 Fe1 N11 C11 -109.9(9) no
Br11 Fe1 N11 C114 77.4(6) no
Br12 Fe1 N11 C11 29.8(10) no
Br12 Fe1 N11 C114 -142.9(5) no
N12 Fe1 N11 C11 141.7(10) no
N12 Fe1 N11 C114 -31.1(6) no
Br11 Fe1 N12 C115 -94.4(6) no
Br11 Fe1 N12 C116 87.1(9) no
Br12 Fe1 N12 C115 127.1(6) no
Br12 Fe1 N12 C116 -51.4(9) no
N11 Fe1 N12 C115 4.4(6) no
N11 Fe1 N12 C116 -174.2(9) no
Br22 Fe2 N21 C21 -44.3(9) no
Br22 Fe2 N21 C214 120.8(6) no
N22 Fe2 N21 C21 -143.5(9) no
N22 Fe2 N21 C214 21.5(6) no
Br21 Fe2 N22 C215 116.4(6) no
Br21 Fe2 N22 C216 -76.8(9) no
Br22 Fe2 N22 C215 -103.5(6) no
Br22 Fe2 N22 C216 63.3(9) no
N21 Fe2 N22 C215 5.6(6) no
N21 Fe2 N22 C216 172.4(9) no
Br21 Fe2 N21 C214 -98.0(6) no
Br21 Fe2 N21 C21 97.0(8) no
Fe1 N11 C11 C18 14.4(15) no
Fe1 N11 C11 C12 -166.5(7) no
Fe1 N11 C114 C115 53.4(8) no
C114 N11 C11 C12 5.3(15) no
C114 N11 C11 C18 -173.9(9) no
C11 N11 C114 C115 -120.5(10) no
C115 N12 C116 C117 1.2(15) no
C115 N12 C116 C123 -177.7(9) no
Fe1 N12 C115 C114 22.8(9) no
C116 N12 C115 C114 -158.4(9) no
Fe1 N12 C116 C123 0.8(14) no
Fe1 N12 C116 C117 179.6(7) no
C214 N21 C21 C28 -11.0(15) no
Fe2 N21 C214 C215 -44.9(9) no
C214 N21 C21 C22 167.9(9) no
Fe2 N21 C21 C22 -29.1(13) no
Fe2 N21 C21 C28 152.0(8) no
C21 N21 C214 C215 121.0(10) no
C215 N22 C216 C223 0.6(15) no
Fe2 N22 C215 C214 -31.5(9) no
C216 N22 C215 C214 159.5(9) no
Fe2 N22 C216 C217 13.0(14) no
Fe2 N22 C216 C223 -165.3(8) no
C215 N22 C216 C217 179.0(8) no
N11 C11 C12 C13 68.3(15) no
C12 C11 C18 C113 -144.1(10) no
N11 C11 C12 C17 -112.7(12) no
C18 C11 C12 C13 -112.6(11) no
C18 C11 C12 C17 66.5(13) no
N11 C11 C18 C19 -145.7(10) no
N11 C11 C18 C113 35.1(15) no
C12 C11 C18 C19 35.1(14) no
C11 C12 C17 C16 -177.2(10) no
C13 C12 C17 C16 1.9(16) no
C17 C12 C13 C14 -3.2(16) no
C11 C12 C13 C14 175.9(10) no
C12 C13 C14 C15 2.6(17) no
C13 C14 C15 C16 -0.7(18) no
C14 C15 C16 C17 -0.6(18) no
C15 C16 C17 C12 0.0(17) no
C113 C18 C19 C110 -0.7(15) no
C11 C18 C19 C110 -179.9(9) no
C11 C18 C113 C112 -179.9(10) no
C19 C18 C113 C112 1.0(16) no
C18 C19 C110 C111 0.5(15) no
C19 C110 C111 C112 -0.7(17) no
C110 C111 C112 C113 1.0(17) no
C111 C112 C113 C18 -1.1(17) no
N11 C114 C115 N12 -51.6(10) no
N12 C116 C117 C122 -62.7(15) no
C123 C116 C117 C118 -64.8(13) no
C123 C116 C117 C122 116.2(11) no
N12 C116 C123 C124 -45.1(14) no
N12 C116 C123 C128 134.7(10) no
C117 C116 C123 C124 136.0(10) no
C117 C116 C123 C128 -44.2(13) no
N12 C116 C117 C118 116.3(11) no
C116 C117 C118 C119 -178.4(10) no
C122 C117 C118 C119 0.7(16) no
C116 C117 C122 C121 -177.6(10) no
C118 C117 C122 C121 3.4(15) no
C117 C118 C119 C120 -3.0(17) no
C118 C119 C120 C121 1.1(17) no
C119 C120 C121 C122 2.9(17) no
C120 C121 C122 C117 -5.2(16) no
C116 C123 C128 C127 -178.0(9) no
C124 C123 C128 C127 1.7(15) no
C128 C123 C124 C125 -1.3(15) no
C116 C123 C124 C125 178.5(9) no
C123 C124 C125 C126 0.5(16) no
C124 C125 C126 C127 0.0(16) no
C125 C126 C127 C128 0.5(16) no
C126 C127 C128 C123 -1.4(15) no
N21 C21 C22 C23 -48.8(13) no
N21 C21 C22 C27 133.1(10) no
C28 C21 C22 C23 130.2(10) no
C28 C21 C22 C27 -48.0(13) no
N21 C21 C28 C29 134.2(11) no
N21 C21 C28 C213 -47.0(15) no
C22 C21 C28 C29 -44.8(14) no
C22 C21 C28 C213 134.1(11) no
C21 C22 C23 C24 -176.0(9) no
C27 C22 C23 C24 2.2(15) no
C21 C22 C27 C26 178.1(9) no
C23 C22 C27 C26 0.0(14) no
C22 C23 C24 C25 -2.8(15) no
C23 C24 C25 C26 1.2(15) no
C24 C25 C26 C27 1.0(15) no
C25 C26 C27 C22 -1.6(15) no
C21 C28 C29 C210 -177.2(10) no
C213 C28 C29 C210 3.9(16) no
C21 C28 C213 C212 178.9(10) no
C29 C28 C213 C212 -2.3(16) no
C28 C29 C210 C211 -2.4(17) no
C29 C210 C211 C212 -0.8(17) no
C210 C211 C212 C213 2.5(17) no
C211 C212 C213 C28 -0.9(17) no
N21 C214 C215 N22 51.6(11) no
N22 C216 C217 C218 -140.5(10) no
N22 C216 C217 C222 39.9(15) no
C223 C216 C217 C218 37.9(14) no
C223 C216 C217 C222 -141.7(10) no
N22 C216 C223 C224 66.6(15) no
N22 C216 C223 C228 -115.7(11) no
C217 C216 C223 C224 -111.7(11) no
C217 C216 C223 C228 66.0(13) no
C216 C217 C218 C219 177.4(10) no
C222 C217 C218 C219 -3.0(16) no
C216 C217 C222 C221 -176.8(10) no
C218 C217 C222 C221 3.7(16) no
C217 C218 C219 C220 1.6(17) no
C218 C219 C220 C221 -0.9(17) no
C219 C220 C221 C222 1.7(17) no
C220 C221 C222 C217 -3.1(17) no
C216 C223 C224 C225 177.0(9) no
C228 C223 C224 C225 -0.7(15) no
C216 C223 C228 C227 -177.0(10) no
C224 C223 C228 C227 0.7(15) no
C223 C224 C225 C226 -0.3(16) no
C224 C225 C226 C227 1.2(16) no
C225 C226 C227 C228 -1.1(17) no
C226 C227 C228 C223 0.2(16) no
